data_1529347
loop_
_publ_author_name
'Lee, Chun-I'
'DeMott, Jessica C.'
'Pell, Christopher J.'
'Christopher, Alyson'
'Zhou, Jia'
'Bhuvanesh, Nattamai'
'Ozerov, Oleg V.'

_publ_section_title
;
 Ligand survey results in identification of PNP pincer complexes of
 iridium as long-lived and chemoselective catalysts for dehydrogenative
 borylation of terminal alkynes
;
_journal_issue 11
_journal_name_full 'Chem. Sci.'
_journal_page_first 6572
_journal_paper_doi 10.1039/C5SC02161H
_journal_volume 6
_journal_year 2015
_chemical_formula_moiety 'C41 H56 B F3 Ir N O2 P2, C6 H5 F'
_chemical_formula_sum 'C47 H61 B F4 Ir N O2 P2'
_chemical_formula_weight 1012.91
_chemical_name_systematic (PNP)Ir(pi-alkynylboronate)
_chemical_properties_physical 'Air-sensitive, Moisture-sensitive, Oxygen-sensitive'
_space_group_crystal_system monoclinic
_space_group_IT_number 14
_space_group_name_Hall '-P 2ybc'
_space_group_name_H-M_alt 'P 1 21/c 1'
_symmetry_space_group_name_Hall '-P 2ybc'
_symmetry_space_group_name_H-M 'P 1 21/c 1'
_atom_sites_solution_hydrogens geom
_audit_creation_date 2014-03-11
_audit_creation_method
;
Olex2 1.2-beta
(compiled 2013.09.17 svn.r2790 for OlexSys, GUI svn.r4601)
;
_audit_update_record
;
2014-07-19 deposited with the CCDC.
2015-08-04 downloaded from the CCDC.
;
_cell_angle_alpha 90
_cell_angle_beta 107.160(19)
_cell_angle_gamma 90
_cell_formula_units_Z 4
_cell_length_a 14.781(5)
_cell_length_b 26.065(9)
_cell_length_c 12.544(5)
_cell_measurement_reflns_used 787
_cell_measurement_temperature 110.15
_cell_measurement_theta_max 49.77
_cell_measurement_theta_min 3.56
_cell_volume 4618(3)
_computing_cell_refinement 'SAINT v6.45A (Bruker, 2003)'
_computing_data_reduction 'SAINT v6.45A (Bruker, 2003)'
_computing_molecular_graphics
;
O. V. Dolomanov, L. J. Bourhis, R. J. Gildea, J. A. K. Howard and H. Puschmann,
OLEX2: a complete structure solution, refinement and analysis program.
J. Appl. Cryst. (2009). 42, 339-341.
;
_computing_publication_material
;
O. V. Dolomanov, L. J. Bourhis, R. J. Gildea, J. A. K. Howard and H. Puschmann,
OLEX2: a complete structure solution, refinement and analysis program.
J. Appl. Cryst. (2009). 42, 339-341.
;
_computing_structure_refinement
;
SHELX, G.M. Sheldrick, Acta Cryst.
(2008). A64, 112-122
;
_diffrn_ambient_temperature 110.15
_diffrn_measured_fraction_theta_full 0.827
_diffrn_measured_fraction_theta_max 0.995
_diffrn_measurement_device_type 'Bruker APEX-II CCD'
_diffrn_measurement_method '\f and \w scans'
_diffrn_radiation_monochromator graphite
_diffrn_radiation_type CuK\a
_diffrn_radiation_wavelength 1.54178
_diffrn_reflns_av_R_equivalents 0.1556
_diffrn_reflns_av_unetI/netI 0.1229
_diffrn_reflns_laue_measured_fraction_full 0.827
_diffrn_reflns_laue_measured_fraction_max 0.995
_diffrn_reflns_limit_h_max 16
_diffrn_reflns_limit_h_min -15
_diffrn_reflns_limit_k_max 29
_diffrn_reflns_limit_k_min -29
_diffrn_reflns_limit_l_max 14
_diffrn_reflns_limit_l_min -13
_diffrn_reflns_number 35126
_diffrn_reflns_point_group_measured_fraction_full 0.827
_diffrn_reflns_point_group_measured_fraction_max 0.995
_diffrn_reflns_theta_full 67.679
_diffrn_reflns_theta_max 60.430
_diffrn_reflns_theta_min 3.129
_diffrn_standards_number 0
_exptl_absorpt_coefficient_mu 6.691
_exptl_absorpt_correction_T_max 0.7518
_exptl_absorpt_correction_T_min 0.5339
_exptl_absorpt_correction_type multi-scan
_exptl_absorpt_process_details
;
SADABS-2012/1 (Bruker,2012) was used for absorption correction.
wR2(int) was 0.1090 before and 0.0758 after correction.
The Ratio of minimum to maximum transmission is 0.7102.
The \l/2 correction factor is Not present.
;
_exptl_crystal_colour orange
_exptl_crystal_density_diffrn 1.457
_exptl_crystal_description block
_exptl_crystal_F_000 2056
_exptl_crystal_size_max 0.23
_exptl_crystal_size_mid 0.21
_exptl_crystal_size_min 0.13
_refine_diff_density_max 1.808
_refine_diff_density_min -1.554
_refine_diff_density_rms 0.183
_refine_ls_extinction_method none
_refine_ls_goodness_of_fit_ref 1.015
_refine_ls_hydrogen_treatment constr
_refine_ls_matrix_type full
_refine_ls_number_parameters 496
_refine_ls_number_reflns 6914
_refine_ls_number_restraints 16
_refine_ls_restrained_S_all 1.014
_refine_ls_R_factor_all 0.1014
_refine_ls_R_factor_gt 0.0662
_refine_ls_shift/su_max 0.000
_refine_ls_shift/su_mean 0.000
_refine_ls_structure_factor_coef Fsqd
_refine_ls_weighting_details 'w=1/[\s^2^(Fo^2^)+(0.0523P)^2^+41.2165P] where P=(Fo^2^+2Fc^2^)/3'
_refine_ls_weighting_scheme calc
_refine_ls_wR_factor_gt 0.1512
_refine_ls_wR_factor_ref 0.1707
_reflns_Friedel_coverage 0.000
_reflns_number_gt 4844
_reflns_number_total 6914
_reflns_threshold_expression 'I > 2\s(I)'
_cod_data_source_file c5sc02161h4.cif
_cod_data_source_block oz419
_cod_depositor_comments 'Adding full bibliography for 1529345--1529348.cif.'
_cod_database_code 1529347
_audit_block_doi 10.5517/cc13258m
_shelxl_version_number 2013-4
_shelx_space_group_comment
;
The symmetry employed for this shelxl refinement is uniquely defined
by the following loop, which should always be used as a source of
symmetry information in preference to the above space-group names.
They are only intended as comments.
;
_shelx_estimated_absorpt_t_max 0.477
_shelx_estimated_absorpt_t_min 0.308
_olex2_refinement_description
;
1. Fixed Uiso
 At 1.2 times of:
  All C(H) groups
 At 1.5 times of:
  All C(H,H,H) groups
2. Restrained distances
 F3A-C35A \\sim F3-C35 \\sim F2A-C35A \\sim F2-C35 \\sim F1A-C35A \\sim F1-C35
 with sigma of 0.005
 C35A-C32 \\sim C35-C32
 with sigma of 0.005
3. Uiso/Uaniso restraints and constraints
Uanis(C1S) = Uanis(C2S) = Uanis(C3S) = Uanis(C4S) = Uanis(C5S) = Uanis(C6S)
Uanis(F2) = Uanis(F3) = Uanis(F1)
Uanis(C35) = Uanis(C35A)
Uanis(F1) = Uanis(F2) = Uanis(F3) = Uanis(F1A) = Uanis(F2A) = Uanis(F3A)
4. Others
 Sof(C35A)=Sof(F1A)=Sof(F2A)=Sof(F3A)=1-FVAR(1)
 Sof(C35)=Sof(F1)=Sof(F2)=Sof(F3)=FVAR(1)
5.a Ternary CH refined with riding coordinates:
 C15(H15), C18(H18), C21(H21), C24(H24)
5.b Aromatic/amide H refined with riding coordinates:
 C2(H2), C3(H3), C5(H5), C10(H10), C12(H12), C13(H13), C30(H30), C31(H31),
 C33(H33), C34(H34), C2S(H2S), C3S(H3S), C4S(H4S), C5S(H5S), C6S(H6S)
5.c Fitted hexagon refined as free rotating group:
 C1S(C2S,C3S,C4S,C5S,C6S)
5.d Idealised Me refined as rotating group:
 C1A(H1AA,H1AB,H1AC), C7(H7A,H7B,H7C), C14(H14A,H14B,H14C), C16(H16A,H16B,
 H16C), C17(H17A,H17B,H17C), C19(H19A,H19B,H19C), C20(H20A,H20B,H20C), C22(H22A,
 H22B,H22C), C23(H23A,H23B,H23C), C25(H25A,H25B,H25C), C26(H26A,H26B,H26C),
 C38(H38A,H38B,H38C), C39(H39A,H39B,H39C), C40(H40A,H40B,H40C)
;

loop_
_space_group_symop_operation_xyz
'x, y, z'
'-x, y+1/2, -z+1/2'
'-x, -y, -z'
'x, -y-1/2, z-1/2'

loop_
_atom_site_label
_atom_site_type_symbol
_atom_site_fract_x
_atom_site_fract_y
_atom_site_fract_z
_atom_site_U_iso_or_equiv
_atom_site_adp_type
_atom_site_occupancy
_atom_site_site_symmetry_order
_atom_site_calc_flag
_atom_site_refinement_flags_posn
_atom_site_refinement_flags_adp
_atom_site_refinement_flags_occupancy
_atom_site_disorder_assembly
_atom_site_disorder_group
Ir1 Ir 0.22380(3) 0.36212(2) 0.35356(4) 0.02226(17) Uani 1 1 d . . . . .
P1 P 0.0794(2) 0.33561(11) 0.2366(2) 0.0254(6) Uani 1 1 d . . . . .
P2 P 0.33980(19) 0.40020(10) 0.4934(2) 0.0230(6) Uani 1 1 d . . . . .
O1 O 0.2087(6) 0.4032(3) 0.0578(7) 0.043(2) Uani 1 1 d . . . . .
O2 O 0.3701(6) 0.4038(3) 0.1028(7) 0.045(2) Uani 1 1 d . . . . .
N1 N 0.1410(6) 0.3884(3) 0.4437(8) 0.033(2) Uani 1 1 d . . . . .
C1 C 0.0529(7) 0.3642(4) 0.4341(9) 0.026(2) Uani 1 1 d . . . . .
C1A C 0.2122(11) 0.3906(5) -0.1280(10) 0.052(4) Uani 1 1 d . . . . .
H1AA H 0.2493 0.3596 -0.1010 0.078 Uiso 1 1 calc R U . . .
H1AB H 0.2304 0.4048 -0.1911 0.078 Uiso 1 1 calc R U . . .
H1AC H 0.1447 0.3821 -0.1522 0.078 Uiso 1 1 calc R U . . .
C2 C 0.0084(7) 0.3622(4) 0.5176(9) 0.024(2) Uani 1 1 d . . . . .
H2 H 0.0357 0.3793 0.5864 0.029 Uiso 1 1 calc R U . . .
C3 C -0.0750(8) 0.3354(4) 0.5012(10) 0.033(3) Uani 1 1 d . . . . .
H3 H -0.1039 0.3353 0.5595 0.040 Uiso 1 1 calc R U . . .
C4 C -0.1191(8) 0.3087(4) 0.4042(10) 0.032(3) Uani 1 1 d . . . . .
C5 C -0.0732(8) 0.3102(4) 0.3216(9) 0.033(3) Uani 1 1 d . . . . .
H5 H -0.1012 0.2926 0.2535 0.040 Uiso 1 1 calc R U . . .
C6 C 0.0100(8) 0.3356(4) 0.3340(9) 0.030(3) Uani 1 1 d . . . . .
C7 C -0.2118(9) 0.2816(6) 0.3894(12) 0.052(4) Uani 1 1 d . . . . .
H7A H -0.2001 0.2480 0.4258 0.078 Uiso 1 1 calc R U . . .
H7B H -0.2440 0.2771 0.3096 0.078 Uiso 1 1 calc R U . . .
H7C H -0.2518 0.3021 0.4230 0.078 Uiso 1 1 calc R U . . .
C8 C 0.1717(7) 0.4304(4) 0.5166(8) 0.022(2) Uani 1 1 d . . . . .
C9 C 0.2688(7) 0.4417(4) 0.5521(8) 0.023(2) Uani 1 1 d . . . . .
C10 C 0.3011(8) 0.4837(4) 0.6206(9) 0.028(3) Uani 1 1 d . . . . .
H10 H 0.3674 0.4899 0.6455 0.033 Uiso 1 1 calc R U . . .
C11 C 0.2428(8) 0.5169(4) 0.6545(9) 0.030(3) Uani 1 1 d . . . . .
C12 C 0.1462(9) 0.5050(4) 0.6174(9) 0.032(3) Uani 1 1 d . . . . .
H12 H 0.1030 0.5271 0.6379 0.039 Uiso 1 1 calc R U . . .
C13 C 0.1105(7) 0.4627(4) 0.5524(9) 0.024(2) Uani 1 1 d . . . . .
H13 H 0.0446 0.4555 0.5319 0.029 Uiso 1 1 calc R U . . .
C14 C 0.2791(9) 0.5646(4) 0.7240(10) 0.037(3) Uani 1 1 d . . . . .
H14A H 0.3149 0.5544 0.8000 0.056 Uiso 1 1 calc R U . . .
H14B H 0.2254 0.5861 0.7265 0.056 Uiso 1 1 calc R U . . .
H14C H 0.3205 0.5840 0.6903 0.056 Uiso 1 1 calc R U . . .
C15 C 0.0173(9) 0.3811(5) 0.1267(10) 0.036(3) Uani 1 1 d . . . . .
H15 H 0.0474 0.3783 0.0652 0.044 Uiso 1 1 calc R U . . .
C16 C 0.0304(10) 0.4361(5) 0.1684(11) 0.043(3) Uani 1 1 d . . . . .
H16A H -0.0035 0.4412 0.2239 0.065 Uiso 1 1 calc R U . . .
H16B H 0.0051 0.4596 0.1056 0.065 Uiso 1 1 calc R U . . .
H16C H 0.0979 0.4430 0.2025 0.065 Uiso 1 1 calc R U . . .
C17 C -0.0877(9) 0.3703(6) 0.0757(10) 0.048(3) Uani 1 1 d . . . . .
H17A H -0.0961 0.3364 0.0404 0.071 Uiso 1 1 calc R U . . .
H17B H -0.1155 0.3965 0.0195 0.071 Uiso 1 1 calc R U . . .
H17C H -0.1193 0.3711 0.1343 0.071 Uiso 1 1 calc R U . . .
C18 C 0.0625(8) 0.2722(5) 0.1684(9) 0.033(3) Uani 1 1 d . . . . .
H18 H -0.0069 0.2650 0.1397 0.040 Uiso 1 1 calc R U . . .
C19 C 0.1037(9) 0.2712(5) 0.0714(10) 0.040(3) Uani 1 1 d . . . . .
H19A H 0.0633 0.2913 0.0094 0.061 Uiso 1 1 calc R U . . .
H19B H 0.1071 0.2357 0.0473 0.061 Uiso 1 1 calc R U . . .
H19C H 0.1674 0.2861 0.0947 0.061 Uiso 1 1 calc R U . . .
C20 C 0.1097(10) 0.2298(5) 0.2529(10) 0.043(3) Uani 1 1 d . . . . .
H20A H 0.1773 0.2373 0.2845 0.065 Uiso 1 1 calc R U . . .
H20B H 0.1019 0.1965 0.2149 0.065 Uiso 1 1 calc R U . . .
H20C H 0.0797 0.2287 0.3130 0.065 Uiso 1 1 calc R U . . .
C21 C 0.4105(8) 0.3597(4) 0.6102(9) 0.027(2) Uani 1 1 d . . . . .
H21 H 0.4449 0.3338 0.5780 0.032 Uiso 1 1 calc R U . . .
C22 C 0.4842(9) 0.3887(5) 0.7006(10) 0.041(3) Uani 1 1 d . . . . .
H22A H 0.5329 0.4024 0.6696 0.061 Uiso 1 1 calc R U . . .
H22B H 0.5135 0.3654 0.7623 0.061 Uiso 1 1 calc R U . . .
H22C H 0.4536 0.4171 0.7279 0.061 Uiso 1 1 calc R U . . .
C23 C 0.3404(9) 0.3308(5) 0.6562(10) 0.035(3) Uani 1 1 d . . . . .
H23A H 0.3098 0.3549 0.6947 0.053 Uiso 1 1 calc R U . . .
H23B H 0.3740 0.3045 0.7088 0.053 Uiso 1 1 calc R U . . .
H23C H 0.2922 0.3145 0.5946 0.053 Uiso 1 1 calc R U . . .
C24 C 0.4263(8) 0.4437(4) 0.4575(9) 0.029(3) Uani 1 1 d . . . . .
H24 H 0.4609 0.4638 0.5252 0.034 Uiso 1 1 calc R U . . .
C25 C 0.3702(9) 0.4804(4) 0.3685(10) 0.038(3) Uani 1 1 d . . . . .
H25A H 0.3275 0.4608 0.3074 0.057 Uiso 1 1 calc R U . . .
H25B H 0.4138 0.5005 0.3396 0.057 Uiso 1 1 calc R U . . .
H25C H 0.3331 0.5035 0.4008 0.057 Uiso 1 1 calc R U . . .
C26 C 0.4974(8) 0.4129(5) 0.4169(10) 0.035(3) Uani 1 1 d . . . . .
H26A H 0.5268 0.3868 0.4725 0.053 Uiso 1 1 calc R U . . .
H26B H 0.5464 0.4359 0.4062 0.053 Uiso 1 1 calc R U . . .
H26C H 0.4648 0.3962 0.3460 0.053 Uiso 1 1 calc R U . . .
C27 C 0.2981(7) 0.3536(4) 0.2295(9) 0.025(3) Uani 1 1 d . . . . .
C28 C 0.3247(8) 0.3184(4) 0.3058(8) 0.026(3) Uani 1 1 d . . . . .
C29 C 0.3932(7) 0.2802(4) 0.3574(9) 0.022(2) Uani 1 1 d . . . . .
C30 C 0.4780(8) 0.2764(4) 0.3332(10) 0.032(3) Uani 1 1 d . . . . .
H30 H 0.4895 0.2978 0.2773 0.038 Uiso 1 1 calc R U . . .
C31 C 0.5468(8) 0.2416(5) 0.3891(10) 0.036(3) Uani 1 1 d . . . . .
H31 H 0.6051 0.2398 0.3718 0.043 Uiso 1 1 calc R U . . .
C32 C 0.5312(9) 0.2094(4) 0.4704(10) 0.036(3) Uani 1 1 d D . . . .
C33 C 0.4461(9) 0.2120(4) 0.4945(10) 0.035(3) Uani 1 1 d . . . . .
H33 H 0.4341 0.1902 0.5495 0.042 Uiso 1 1 calc R U . . .
C34 C 0.3778(8) 0.2472(4) 0.4366(9) 0.027(3) Uani 1 1 d . . . . .
H34 H 0.3187 0.2486 0.4523 0.032 Uiso 1 1 calc R U . . .
C35 C 0.6047(10) 0.1754(5) 0.5351(11) 0.040(4) Uani 0.682(11) 1 d D . P A 1
F1 F 0.5995(10) 0.1630(6) 0.6357(12) 0.078(3) Uani 0.682(11) 1 d D . P A 1
F2 F 0.6049(10) 0.1299(5) 0.4879(12) 0.078(3) Uani 0.682(11) 1 d D . P A 1
F3 F 0.6915(10) 0.1946(6) 0.5599(14) 0.078(3) Uani 0.682(11) 1 d D . P A 1
C35A C 0.6098(15) 0.1759(10) 0.524(2) 0.040(4) Uani 0.318(11) 1 d D . P A 2
F1A F 0.580(2) 0.1366(12) 0.572(3) 0.078(3) Uani 0.318(11) 1 d D . P A 2
F2A F 0.660(2) 0.1550(12) 0.463(2) 0.078(3) Uani 0.318(11) 1 d D . P A 2
F3A F 0.678(2) 0.1973(14) 0.605(3) 0.078(3) Uani 0.318(11) 1 d D . P A 2
C36 C 0.2310(9) 0.4291(5) -0.0369(9) 0.036(3) Uani 1 1 d . . . . .
C37 C 0.3375(9) 0.4430(5) 0.0161(10) 0.040(3) Uani 1 1 d . . . . .
C38 C 0.1654(10) 0.4753(5) -0.0686(11) 0.048(4) Uani 1 1 d . . . . .
H38A H 0.1003 0.4636 -0.1025 0.072 Uiso 1 1 calc R U . . .
H38B H 0.1852 0.4967 -0.1220 0.072 Uiso 1 1 calc R U . . .
H38C H 0.1687 0.4955 -0.0015 0.072 Uiso 1 1 calc R U . . .
C39 C 0.3983(11) 0.4366(6) -0.0644(12) 0.061(4) Uani 1 1 d . . . . .
H39A H 0.4653 0.4412 -0.0231 0.092 Uiso 1 1 calc R U . . .
H39B H 0.3795 0.4624 -0.1238 0.092 Uiso 1 1 calc R U . . .
H39C H 0.3886 0.4022 -0.0974 0.092 Uiso 1 1 calc R U . . .
C40 C 0.3543(12) 0.4941(6) 0.0709(12) 0.062(4) Uani 1 1 d . . . . .
H40A H 0.3143 0.4979 0.1203 0.093 Uiso 1 1 calc R U . . .
H40B H 0.3388 0.5210 0.0139 0.093 Uiso 1 1 calc R U . . .
H40C H 0.4211 0.4970 0.1147 0.093 Uiso 1 1 calc R U . . .
B1 B 0.2931(9) 0.3877(5) 0.1298(11) 0.027(3) Uani 1 1 d . . . . .
F019 F 0.6921(10) 0.3190(5) 0.6600(13) 0.133(5) Uani 1 1 d . . . . .
C1S C 0.7612(10) 0.3582(6) 0.6850(14) 0.127(4) Uani 1 1 d G . . . .
C2S C 0.7527(9) 0.4005(7) 0.6153(12) 0.127(4) Uani 1 1 d G . . . .
H2S H 0.6961 0.4057 0.5562 0.152 Uiso 1 1 calc R U . . .
C3S C 0.8271(12) 0.4352(6) 0.6321(13) 0.127(4) Uani 1 1 d G . . . .
H3S H 0.8213 0.4641 0.5845 0.152 Uiso 1 1 calc R U . . .
C4S C 0.9099(10) 0.4275(6) 0.7186(14) 0.127(4) Uani 1 1 d G . . . .
H4S H 0.9607 0.4512 0.7301 0.152 Uiso 1 1 calc R U . . .
C5S C 0.9184(9) 0.3852(7) 0.7883(12) 0.127(4) Uani 1 1 d G . . . .
H5S H 0.9750 0.3800 0.8474 0.152 Uiso 1 1 calc R U . . .
C6S C 0.8441(12) 0.3505(5) 0.7715(13) 0.127(4) Uani 1 1 d G . . . .
H6S H 0.8499 0.3216 0.8192 0.152 Uiso 1 1 calc R U . . .

loop_
_atom_site_aniso_label
_atom_site_aniso_U_11
_atom_site_aniso_U_22
_atom_site_aniso_U_33
_atom_site_aniso_U_23
_atom_site_aniso_U_13
_atom_site_aniso_U_12
Ir1 0.0249(3) 0.0207(3) 0.0213(3) -0.0012(2) 0.00687(17) -0.0005(2)
P1 0.0270(16) 0.0270(15) 0.0214(15) -0.0030(12) 0.0060(11) -0.0027(12)
P2 0.0265(16) 0.0208(15) 0.0206(15) 0.0019(11) 0.0053(11) -0.0035(11)
O1 0.039(5) 0.057(6) 0.038(5) 0.014(4) 0.021(4) 0.003(4)
O2 0.043(5) 0.061(6) 0.035(5) 0.019(4) 0.015(4) 0.004(4)
N1 0.030(6) 0.023(5) 0.032(6) -0.011(4) -0.011(4) -0.010(4)
C1 0.023(6) 0.020(6) 0.026(6) 0.002(5) -0.004(4) -0.003(5)
C1A 0.074(11) 0.049(8) 0.023(8) -0.008(6) -0.001(6) 0.003(7)
C2 0.023(6) 0.028(6) 0.028(6) 0.003(5) 0.016(5) -0.006(5)
C3 0.033(7) 0.033(7) 0.039(7) 0.003(6) 0.019(6) 0.005(5)
C4 0.026(7) 0.037(7) 0.036(7) 0.001(6) 0.015(5) -0.002(5)
C5 0.038(7) 0.038(7) 0.022(7) -0.002(5) 0.006(5) -0.010(6)
C6 0.037(7) 0.024(6) 0.026(7) -0.001(5) 0.005(5) -0.006(5)
C7 0.037(8) 0.077(10) 0.053(9) -0.015(8) 0.030(7) -0.027(7)
C8 0.033(6) 0.021(6) 0.013(5) 0.008(4) 0.008(4) -0.008(5)
C9 0.030(6) 0.018(6) 0.020(6) 0.007(5) 0.006(5) -0.002(5)
C10 0.025(6) 0.030(6) 0.025(6) -0.001(5) 0.001(5) -0.002(5)
C11 0.042(8) 0.024(6) 0.024(6) 0.001(5) 0.009(5) 0.002(5)
C12 0.046(8) 0.020(6) 0.028(7) 0.000(5) 0.007(6) 0.015(5)
C13 0.021(6) 0.027(6) 0.024(6) -0.004(5) 0.008(5) 0.002(5)
C14 0.046(8) 0.030(7) 0.035(7) -0.001(5) 0.011(6) -0.007(6)
C15 0.039(7) 0.041(7) 0.029(7) 0.001(6) 0.010(5) -0.009(6)
C16 0.058(9) 0.035(7) 0.038(8) 0.007(6) 0.016(6) 0.009(6)
C17 0.035(7) 0.066(10) 0.030(7) 0.009(7) -0.007(5) 0.000(7)
C18 0.023(7) 0.045(8) 0.029(7) 0.000(6) 0.003(5) -0.001(5)
C19 0.054(9) 0.034(7) 0.037(8) -0.018(6) 0.019(6) -0.019(6)
C20 0.058(9) 0.028(7) 0.037(8) -0.007(6) 0.004(6) -0.002(6)
C21 0.036(7) 0.019(6) 0.028(6) 0.003(5) 0.013(5) 0.001(5)
C22 0.041(8) 0.031(7) 0.037(7) 0.001(6) -0.008(6) -0.003(6)
C23 0.048(8) 0.031(7) 0.028(7) 0.003(5) 0.012(5) 0.000(6)
C24 0.038(7) 0.027(6) 0.017(6) -0.004(5) 0.003(5) -0.009(5)
C25 0.053(8) 0.029(7) 0.031(7) 0.010(5) 0.011(6) -0.005(6)
C26 0.027(7) 0.037(7) 0.047(8) 0.001(6) 0.021(6) -0.013(5)
C27 0.014(5) 0.033(7) 0.027(6) -0.013(5) 0.003(4) -0.008(5)
C28 0.044(7) 0.020(6) 0.009(5) 0.003(5) -0.001(5) -0.016(5)
C29 0.017(6) 0.029(6) 0.023(6) -0.004(5) 0.009(4) -0.002(5)
C30 0.031(7) 0.025(6) 0.036(7) 0.000(5) 0.005(5) -0.002(5)
C31 0.029(7) 0.036(7) 0.044(8) -0.016(6) 0.010(6) -0.008(5)
C32 0.034(7) 0.030(7) 0.037(7) -0.006(6) 0.001(6) -0.007(5)
C33 0.048(8) 0.022(6) 0.031(7) 0.008(5) 0.005(6) 0.003(5)
C34 0.029(6) 0.031(7) 0.024(6) -0.003(5) 0.014(5) -0.005(5)
C35 0.037(8) 0.021(7) 0.043(9) -0.008(6) -0.018(6) 0.003(5)
F1 0.070(5) 0.070(5) 0.076(7) 0.013(5) -0.008(5) 0.029(4)
F2 0.070(5) 0.070(5) 0.076(7) 0.013(5) -0.008(5) 0.029(4)
F3 0.070(5) 0.070(5) 0.076(7) 0.013(5) -0.008(5) 0.029(4)
C35A 0.037(8) 0.021(7) 0.043(9) -0.008(6) -0.018(6) 0.003(5)
F1A 0.070(5) 0.070(5) 0.076(7) 0.013(5) -0.008(5) 0.029(4)
F2A 0.070(5) 0.070(5) 0.076(7) 0.013(5) -0.008(5) 0.029(4)
F3A 0.070(5) 0.070(5) 0.076(7) 0.013(5) -0.008(5) 0.029(4)
C36 0.042(8) 0.043(8) 0.025(7) 0.011(5) 0.013(5) 0.006(6)
C37 0.042(8) 0.041(8) 0.034(7) 0.013(6) 0.007(6) -0.012(6)
C38 0.056(9) 0.045(8) 0.044(8) 0.021(6) 0.016(7) 0.029(7)
C39 0.068(10) 0.082(11) 0.044(9) 0.033(8) 0.033(8) 0.016(8)
C40 0.087(12) 0.054(10) 0.043(9) 0.008(7) 0.017(8) -0.017(8)
B1 0.025(8) 0.030(7) 0.030(8) 0.003(6) 0.011(6) 0.005(6)
F019 0.126(11) 0.101(9) 0.174(14) -0.006(9) 0.049(9) -0.036(8)
C1S 0.125(9) 0.159(11) 0.110(9) -0.034(7) 0.056(7) -0.051(8)
C2S 0.125(9) 0.159(11) 0.110(9) -0.034(7) 0.056(7) -0.051(8)
C3S 0.125(9) 0.159(11) 0.110(9) -0.034(7) 0.056(7) -0.051(8)
C4S 0.125(9) 0.159(11) 0.110(9) -0.034(7) 0.056(7) -0.051(8)
C5S 0.125(9) 0.159(11) 0.110(9) -0.034(7) 0.056(7) -0.051(8)
C6S 0.125(9) 0.159(11) 0.110(9) -0.034(7) 0.056(7) -0.051(8)

loop_
_atom_type_symbol
_atom_type_description
_atom_type_scat_dispersion_real
_atom_type_scat_dispersion_imag
_atom_type_scat_source
C C 0.0181 0.0091 'International Tables Vol C Tables 4.2.6.8 and 6.1.1.4'
H H 0.0000 0.0000 'International Tables Vol C Tables 4.2.6.8 and 6.1.1.4'
B B 0.0090 0.0039 'International Tables Vol C Tables 4.2.6.8 and 6.1.1.4'
F F 0.0727 0.0534 'International Tables Vol C Tables 4.2.6.8 and 6.1.1.4'
Ir Ir -4.7710 6.5667 'International Tables Vol C Tables 4.2.6.8 and 6.1.1.4'
N N 0.0311 0.0180 'International Tables Vol C Tables 4.2.6.8 and 6.1.1.4'
O O 0.0492 0.0322 'International Tables Vol C Tables 4.2.6.8 and 6.1.1.4'
P P 0.2955 0.4335 'International Tables Vol C Tables 4.2.6.8 and 6.1.1.4'

loop_
_geom_angle_atom_site_label_1
_geom_angle_atom_site_label_2
_geom_angle_atom_site_label_3
_geom_angle
P2 Ir1 P1 163.81(10)
N1 Ir1 P1 81.8(2)
N1 Ir1 P2 82.2(2)
N1 Ir1 C27 163.6(4)
N1 Ir1 C28 160.8(4)
C27 Ir1 P1 94.7(3)
C27 Ir1 P2 99.9(3)
C28 Ir1 P1 104.9(3)
C28 Ir1 P2 91.1(3)
C28 Ir1 C27 35.5(4)
C6 P1 Ir1 99.9(4)
C6 P1 C15 104.3(6)
C6 P1 C18 106.6(5)
C15 P1 Ir1 116.5(4)
C18 P1 Ir1 122.4(4)
C18 P1 C15 105.1(5)
C9 P2 Ir1 100.3(3)
C9 P2 C21 106.2(5)
C9 P2 C24 104.8(5)
C21 P2 Ir1 118.6(4)
C21 P2 C24 105.7(5)
C24 P2 Ir1 119.5(3)
B1 O1 C36 106.8(9)
B1 O2 C37 106.7(9)
C1 N1 Ir1 119.7(7)
C8 N1 Ir1 119.6(7)
C8 N1 C1 120.7(10)
N1 C1 C6 117.6(10)
C2 C1 N1 125.3(9)
C2 C1 C6 116.9(10)
H1AA C1A H1AB 109.5
H1AA C1A H1AC 109.5
H1AB C1A H1AC 109.5
C36 C1A H1AA 109.5
C36 C1A H1AB 109.5
C36 C1A H1AC 109.5
C1 C2 H2 119.7
C3 C2 C1 120.5(10)
C3 C2 H2 119.7
C2 C3 H3 118.2
C2 C3 C4 123.6(11)
C4 C3 H3 118.2
C3 C4 C5 115.6(10)
C3 C4 C7 121.3(11)
C5 C4 C7 123.0(11)
C4 C5 H5 118.4
C6 C5 C4 123.2(11)
C6 C5 H5 118.4
C1 C6 P1 113.4(8)
C5 C6 P1 126.4(9)
C5 C6 C1 120.2(11)
C4 C7 H7A 109.5
C4 C7 H7B 109.5
C4 C7 H7C 109.5
H7A C7 H7B 109.5
H7A C7 H7C 109.5
H7B C7 H7C 109.5
C9 C8 N1 118.1(10)
C13 C8 N1 123.9(10)
C13 C8 C9 118.0(10)
C8 C9 P2 114.1(8)
C10 C9 P2 126.1(8)
C10 C9 C8 119.7(10)
C9 C10 H10 118.1
C11 C10 C9 123.7(11)
C11 C10 H10 118.1
C10 C11 C12 115.4(10)
C10 C11 C14 122.9(11)
C12 C11 C14 121.6(10)
C11 C12 H12 118.4
C13 C12 C11 123.2(10)
C13 C12 H12 118.4
C8 C13 H13 120.1
C12 C13 C8 119.9(10)
C12 C13 H13 120.1
C11 C14 H14A 109.5
C11 C14 H14B 109.5
C11 C14 H14C 109.5
H14A C14 H14B 109.5
H14A C14 H14C 109.5
H14B C14 H14C 109.5
P1 C15 H15 107.1
C16 C15 P1 111.4(8)
C16 C15 H15 107.1
C16 C15 C17 109.2(11)
C17 C15 P1 114.6(9)
C17 C15 H15 107.1
C15 C16 H16A 109.5
C15 C16 H16B 109.5
C15 C16 H16C 109.5
H16A C16 H16B 109.5
H16A C16 H16C 109.5
H16B C16 H16C 109.5
C15 C17 H17A 109.5
C15 C17 H17B 109.5
C15 C17 H17C 109.5
H17A C17 H17B 109.5
H17A C17 H17C 109.5
H17B C17 H17C 109.5
P1 C18 H18 108.7
C19 C18 P1 110.8(8)
C19 C18 H18 108.7
C19 C18 C20 109.4(11)
C20 C18 P1 110.5(8)
C20 C18 H18 108.7
C18 C19 H19A 109.5
C18 C19 H19B 109.5
C18 C19 H19C 109.5
H19A C19 H19B 109.5
H19A C19 H19C 109.5
H19B C19 H19C 109.5
C18 C20 H20A 109.5
C18 C20 H20B 109.5
C18 C20 H20C 109.5
H20A C20 H20B 109.5
H20A C20 H20C 109.5
H20B C20 H20C 109.5
P2 C21 H21 107.5
C22 C21 P2 114.7(8)
C22 C21 H21 107.5
C22 C21 C23 112.4(10)
C23 C21 P2 106.9(8)
C23 C21 H21 107.5
C21 C22 H22A 109.5
C21 C22 H22B 109.5
C21 C22 H22C 109.5
H22A C22 H22B 109.5
H22A C22 H22C 109.5
H22B C22 H22C 109.5
C21 C23 H23A 109.5
C21 C23 H23B 109.5
C21 C23 H23C 109.5
H23A C23 H23B 109.5
H23A C23 H23C 109.5
H23B C23 H23C 109.5
P2 C24 H24 109.2
C25 C24 P2 107.3(8)
C25 C24 H24 109.2
C25 C24 C26 111.5(10)
C26 C24 P2 110.5(8)
C26 C24 H24 109.2
C24 C25 H25A 109.5
C24 C25 H25B 109.5
C24 C25 H25C 109.5
H25A C25 H25B 109.5
H25A C25 H25C 109.5
H25B C25 H25C 109.5
C24 C26 H26A 109.5
C24 C26 H26B 109.5
C24 C26 H26C 109.5
H26A C26 H26B 109.5
H26A C26 H26C 109.5
H26B C26 H26C 109.5
C28 C27 Ir1 69.5(7)
C28 C27 B1 161.9(11)
B1 C27 Ir1 128.3(8)
C27 C28 Ir1 75.0(7)
C27 C28 C29 147.5(11)
C29 C28 Ir1 135.7(8)
C30 C29 C28 121.3(10)
C30 C29 C34 117.8(10)
C34 C29 C28 120.8(10)
C29 C30 H30 119.5
C29 C30 C31 121.0(11)
C31 C30 H30 119.5
C30 C31 H31 119.7
C30 C31 C32 120.6(12)
C32 C31 H31 119.7
C31 C32 C35 121.3(12)
C31 C32 C35A 114.8(16)
C33 C32 C31 119.4(11)
C33 C32 C35 119.2(12)
C33 C32 C35A 125.8(16)
C32 C33 H33 120.6
C32 C33 C34 118.9(11)
C34 C33 H33 120.6
C29 C34 C33 122.3(11)
C29 C34 H34 118.9
C33 C34 H34 118.9
F1 C35 C32 115.9(11)
F1 C35 F2 102.4(13)
F1 C35 F3 101.1(13)
F2 C35 C32 113.4(11)
F3 C35 C32 114.4(12)
F3 C35 F2 108.2(13)
F1A C35A C32 110(2)
F1A C35A F2A 105(3)
F2A C35A C32 119(2)
F3A C35A C32 115(2)
F3A C35A F1A 105(3)
F3A C35A F2A 101(3)
O1 C36 C37 101.4(9)
O1 C36 C38 107.1(10)
C1A C36 O1 106.0(10)
C1A C36 C37 114.9(11)
C1A C36 C38 112.0(11)
C38 C36 C37 114.2(11)
O2 C37 C36 102.9(9)
O2 C37 C39 106.4(10)
O2 C37 C40 107.9(10)
C39 C37 C36 113.9(11)
C40 C37 C36 114.6(12)
C40 C37 C39 110.4(12)
C36 C38 H38A 109.5
C36 C38 H38B 109.5
C36 C38 H38C 109.5
H38A C38 H38B 109.5
H38A C38 H38C 109.5
H38B C38 H38C 109.5
C37 C39 H39A 109.5
C37 C39 H39B 109.5
C37 C39 H39C 109.5
H39A C39 H39B 109.5
H39A C39 H39C 109.5
H39B C39 H39C 109.5
C37 C40 H40A 109.5
C37 C40 H40B 109.5
C37 C40 H40C 109.5
H40A C40 H40B 109.5
H40A C40 H40C 109.5
H40B C40 H40C 109.5
O1 B1 C27 122.0(10)
O2 B1 O1 114.6(10)
O2 B1 C27 123.4(10)
C2S C1S F019 120.6(14)
C2S C1S C6S 120.0
C6S C1S F019 118.9(14)
C1S C2S H2S 120.0
C1S C2S C3S 120.0
C3S C2S H2S 120.0
C2S C3S H3S 120.0
C4S C3S C2S 120.0
C4S C3S H3S 120.0
C3S C4S H4S 120.0
C3S C4S C5S 120.0
C5S C4S H4S 120.0
C4S C5S H5S 120.0
C4S C5S C6S 120.0
C6S C5S H5S 120.0
C1S C6S H6S 120.0
C5S C6S C1S 120.0
C5S C6S H6S 120.0

loop_
_geom_bond_atom_site_label_1
_geom_bond_atom_site_label_2
_geom_bond_distance
Ir1 P1 2.310(3)
Ir1 P2 2.287(3)
Ir1 N1 2.015(10)
Ir1 C27 2.165(11)
Ir1 C28 2.101(12)
P1 C6 1.813(12)
P1 C15 1.844(12)
P1 C18 1.844(12)
P2 C9 1.808(11)
P2 C21 1.857(11)
P2 C24 1.861(11)
O1 C36 1.484(14)
O1 B1 1.367(15)
O2 C37 1.466(14)
O2 B1 1.346(15)
N1 C1 1.419(14)
N1 C8 1.414(13)
C1 C2 1.394(15)
C1 C6 1.436(15)
C1A H1AA 0.9800
C1A H1AB 0.9800
C1A H1AC 0.9800
C1A C36 1.483(17)
C2 H2 0.9500
C2 C3 1.377(15)
C3 H3 0.9500
C3 C4 1.386(17)
C4 C5 1.397(16)
C4 C7 1.504(16)
C5 H5 0.9500
C5 C6 1.365(16)
C7 H7A 0.9800
C7 H7B 0.9800
C7 H7C 0.9800
C8 C9 1.403(15)
C8 C13 1.402(15)
C9 C10 1.386(15)
C10 H10 0.9500
C10 C11 1.375(16)
C11 C12 1.400(16)
C11 C14 1.524(16)
C12 H12 0.9500
C12 C13 1.379(15)
C13 H13 0.9500
C14 H14A 0.9800
C14 H14B 0.9800
C14 H14C 0.9800
C15 H15 1.0000
C15 C16 1.519(17)
C15 C17 1.521(16)
C16 H16A 0.9800
C16 H16B 0.9800
C16 H16C 0.9800
C17 H17A 0.9800
C17 H17B 0.9800
C17 H17C 0.9800
C18 H18 1.0000
C18 C19 1.513(17)
C18 C20 1.547(17)
C19 H19A 0.9800
C19 H19B 0.9800
C19 H19C 0.9800
C20 H20A 0.9800
C20 H20B 0.9800
C20 H20C 0.9800
C21 H21 1.0000
C21 C22 1.521(16)
C21 C23 1.526(15)
C22 H22A 0.9800
C22 H22B 0.9800
C22 H22C 0.9800
C23 H23A 0.9800
C23 H23B 0.9800
C23 H23C 0.9800
C24 H24 1.0000
C24 C25 1.517(16)
C24 C26 1.526(16)
C25 H25A 0.9800
C25 H25B 0.9800
C25 H25C 0.9800
C26 H26A 0.9800
C26 H26B 0.9800
C26 H26C 0.9800
C27 C28 1.301(15)
C27 B1 1.519(17)
C28 C29 1.430(15)
C29 C30 1.378(15)
C29 C34 1.382(15)
C30 H30 0.9500
C30 C31 1.388(16)
C31 H31 0.9500
C31 C32 1.391(17)
C32 C33 1.379(17)
C32 C35 1.451(17)
C32 C35A 1.452(17)
C33 H33 0.9500
C33 C34 1.400(16)
C34 H34 0.9500
C35 F1 1.326(8)
C35 F2 1.327(8)
C35 F3 1.327(8)
C35A F1A 1.328(8)
C35A F2A 1.328(8)
C35A F3A 1.327(8)
C36 C37 1.560(17)
C36 C38 1.524(16)
C37 C39 1.546(18)
C37 C40 1.485(19)
C38 H38A 0.9800
C38 H38B 0.9800
C38 H38C 0.9800
C39 H39A 0.9800
C39 H39B 0.9800
C39 H39C 0.9800
C40 H40A 0.9800
C40 H40B 0.9800
C40 H40C 0.9800
F019 C1S 1.413(15)
C1S C2S 1.3900
C1S C6S 1.3900
C2S H2S 0.9500
C2S C3S 1.3900
C3S H3S 0.9500
C3S C4S 1.3900
C4S H4S 0.9500
C4S C5S 1.3900
C5S H5S 0.9500
C5S C6S 1.3900
C6S H6S 0.9500

loop_
_geom_torsion_atom_site_label_1
_geom_torsion_atom_site_label_2
_geom_torsion_atom_site_label_3
_geom_torsion_atom_site_label_4
_geom_torsion
Ir1 P1 C6 C1 16.7(8)
Ir1 P1 C6 C5 -160.5(10)
Ir1 P1 C15 C16 -37.3(10)
Ir1 P1 C15 C17 -162.0(8)
Ir1 P1 C18 C19 -76.1(9)
Ir1 P1 C18 C20 45.4(10)
Ir1 P2 C9 C8 13.8(8)
Ir1 P2 C9 C10 -162.1(9)
Ir1 P2 C21 C22 -178.5(8)
Ir1 P2 C21 C23 -53.2(8)
Ir1 P2 C24 C25 47.6(9)
Ir1 P2 C24 C26 -74.2(8)
Ir1 N1 C1 C2 151.5(9)
Ir1 N1 C1 C6 -22.7(13)
Ir1 N1 C8 C9 -20.8(12)
Ir1 N1 C8 C13 156.8(8)
Ir1 C27 C28 C29 -163.5(18)
Ir1 C27 B1 O1 -48.4(16)
Ir1 C27 B1 O2 133.7(10)
Ir1 C28 C29 C30 -146.9(9)
Ir1 C28 C29 C34 30.6(16)
P2 C9 C10 C11 173.7(9)
O1 C36 C37 O2 26.8(11)
O1 C36 C37 C39 141.5(10)
O1 C36 C37 C40 -90.0(12)
N1 C1 C2 C3 -176.7(10)
N1 C1 C6 P1 0.4(13)
N1 C1 C6 C5 177.8(10)
N1 C8 C9 P2 1.7(12)
N1 C8 C9 C10 177.9(9)
N1 C8 C13 C12 -175.5(10)
C1 N1 C8 C9 158.7(9)
C1 N1 C8 C13 -23.6(15)
C1 C2 C3 C4 0.9(18)
C1A C36 C37 O2 -87.0(12)
C1A C36 C37 C39 27.7(15)
C1A C36 C37 C40 156.2(11)
C2 C1 C6 P1 -174.3(8)
C2 C1 C6 C5 3.2(16)
C2 C3 C4 C5 0.2(17)
C2 C3 C4 C7 -178.0(12)
C3 C4 C5 C6 0.5(18)
C4 C5 C6 P1 174.9(9)
C4 C5 C6 C1 -2.2(18)
C6 P1 C15 C16 71.7(10)
C6 P1 C15 C17 -52.9(11)
C6 P1 C18 C19 170.2(9)
C6 P1 C18 C20 -68.3(10)
C6 C1 C2 C3 -2.6(16)
C7 C4 C5 C6 178.6(12)
C8 N1 C1 C2 -28.1(16)
C8 N1 C1 C6 157.8(10)
C8 C9 C10 C11 -2.0(16)
C9 P2 C21 C22 -66.8(10)
C9 P2 C21 C23 58.5(8)
C9 P2 C24 C25 -63.6(9)
C9 P2 C24 C26 174.6(8)
C9 C8 C13 C12 2.1(15)
C9 C10 C11 C12 1.6(16)
C9 C10 C11 C14 -176.2(11)
C10 C11 C12 C13 0.8(17)
C11 C12 C13 C8 -2.7(17)
C13 C8 C9 P2 -176.1(7)
C13 C8 C9 C10 0.1(14)
C14 C11 C12 C13 178.6(11)
C15 P1 C6 C1 -104.0(9)
C15 P1 C6 C5 78.7(11)
C15 P1 C18 C19 59.9(10)
C15 P1 C18 C20 -178.7(9)
C18 P1 C6 C1 145.1(8)
C18 P1 C6 C5 -32.2(12)
C18 P1 C15 C16 -176.3(9)
C18 P1 C15 C17 59.1(11)
C21 P2 C9 C8 -110.2(8)
C21 P2 C9 C10 73.8(10)
C21 P2 C24 C25 -175.6(8)
C21 P2 C24 C26 62.7(9)
C24 P2 C9 C8 138.2(7)
C24 P2 C9 C10 -37.7(10)
C24 P2 C21 C22 44.2(10)
C24 P2 C21 C23 169.5(7)
C27 C28 C29 C30 10(2)
C27 C28 C29 C34 -172.5(15)
C28 C27 B1 O1 143(3)
C28 C27 B1 O2 -35(4)
C28 C29 C30 C31 175.5(10)
C28 C29 C34 C33 -175.3(10)
C29 C30 C31 C32 0.6(17)
C30 C29 C34 C33 2.3(16)
C30 C31 C32 C33 0.5(17)
C30 C31 C32 C35 -175.7(11)
C30 C31 C32 C35A -178.7(16)
C31 C32 C33 C34 -0.3(17)
C31 C32 C35 F1 153.2(14)
C31 C32 C35 F2 -88.7(17)
C31 C32 C35 F3 36.0(18)
C31 C32 C35A F1A -160(2)
C31 C32 C35A F2A -39(3)
C31 C32 C35A F3A 81(3)
C32 C33 C34 C29 -1.1(17)
C33 C32 C35 F1 -23.1(19)
C33 C32 C35 F2 95.0(16)
C33 C32 C35 F3 -140.2(14)
C33 C32 C35A F1A 21(3)
C33 C32 C35A F2A 142(2)
C33 C32 C35A F3A -98(3)
C34 C29 C30 C31 -2.0(16)
C35 C32 C33 C34 176.0(11)
C35 C32 C35A F1A 41(12)
C35 C32 C35A F2A 163(16)
C35 C32 C35A F3A -77(14)
C35A C32 C33 C34 178.8(18)
C35A C32 C35 F1 176(14)
C35A C32 C35 F2 -66(13)
C35A C32 C35 F3 59(13)
C36 O1 B1 O2 6.3(14)
C36 O1 B1 C27 -171.8(11)
C37 O2 B1 O1 12.3(14)
C37 O2 B1 C27 -169.7(11)
C38 C36 C37 O2 141.6(10)
C38 C36 C37 C39 -103.6(13)
C38 C36 C37 C40 24.8(15)
B1 O1 C36 C1A 99.8(11)
B1 O1 C36 C37 -20.5(12)
B1 O1 C36 C38 -140.5(11)
B1 O2 C37 C36 -24.3(13)
B1 O2 C37 C39 -144.3(11)
B1 O2 C37 C40 97.2(12)
B1 C27 C28 Ir1 171(3)
B1 C27 C28 C29 7(5)
F019 C1S C2S C3S -171.2(15)
F019 C1S C6S C5S 171.4(15)
C1S C2S C3S C4S 0.0
C2S C1S C6S C5S 0.0
C2S C3S C4S C5S 0.0
C3S C4S C5S C6S 0.0
C4S C5S C6S C1S 0.0
C6S C1S C2S C3S 0.0
